data_7228814
loop_
_publ_author_name
'Chen, Jing'
'Voutier, No\'emie'
'Rajabi, Jamshid'
'Crochet, Aurelien'
'Bassani, Dario'
'Fromm, Katharina'

_publ_section_title
;
 Influence of Anions and Solvent Molecules on the Packing and Emission
 Spectra of Coordination Polymers Based on Silver ions and an Anthracene
 Derivative
;
_journal_name_full CrystEngComm
_journal_paper_doi 10.1039/C7CE00846E
_journal_year 2017
_chemical_formula_moiety 'C28 H20 Ag N2 O4, N O3, C2 H6 O'
_chemical_formula_sum 'C30 H26 Ag N3 O8'
_chemical_formula_weight 664.41
_space_group_crystal_system triclinic
_space_group_IT_number 2
_space_group_name_Hall '-P 1'
_space_group_name_H-M_alt 'P -1'
_symmetry_cell_setting triclinic
_symmetry_Int_Tables_number 2
_symmetry_space_group_name_Hall '-P 1'
_symmetry_space_group_name_H-M 'P -1'
_atom_sites_solution_hydrogens geom
_audit_creation_method SHELXL-2014/7
_audit_update_record
;
2017-05-03 deposited with the CCDC.
2017-07-31 downloaded from the CCDC.
;
_cell_angle_alpha 97.35(2)
_cell_angle_beta 105.78(3)
_cell_angle_gamma 97.30(3)
_cell_formula_units_Z 2
_cell_length_a 8.331(3)
_cell_length_b 12.208(4)
_cell_length_c 14.076(4)
_cell_measurement_reflns_used 5104
_cell_measurement_temperature 250(2)
_cell_measurement_theta_max 25.63
_cell_measurement_theta_min 1.52
_cell_volume 1346.5(8)
_computing_cell_refinement 'X-Area (Stoe & Cie, 2009)'
_computing_data_collection 'X-Area (Stoe & Cie, 2009)'
_computing_data_reduction 'X-RED32(Stoe & Cie, 2009)'
_computing_structure_refinement 'SHELXL-2014/7 (Sheldrick, 2014)'
_computing_structure_solution 'SHELXT (Sheldrick, 2015)'
_diffrn_ambient_temperature 250(2)
_diffrn_detector_area_resol_mean 6.67
_diffrn_measured_fraction_theta_full 0.985
_diffrn_measured_fraction_theta_max 0.976
_diffrn_measurement_device_type 'STOE IPDS 2'
_diffrn_measurement_method 'rotation method'
_diffrn_radiation_monochromator graphite
_diffrn_radiation_probe x-ray
_diffrn_radiation_type MoK\a
_diffrn_radiation_wavelength 0.71073
_diffrn_reflns_av_R_equivalents 0.1309
_diffrn_reflns_av_unetI/netI 0.1127
_diffrn_reflns_Laue_measured_fraction_full 0.985
_diffrn_reflns_Laue_measured_fraction_max 0.976
_diffrn_reflns_limit_h_max 9
_diffrn_reflns_limit_h_min -9
_diffrn_reflns_limit_k_max 14
_diffrn_reflns_limit_k_min -14
_diffrn_reflns_limit_l_max 16
_diffrn_reflns_limit_l_min -16
_diffrn_reflns_number 17261
_diffrn_reflns_point_group_measured_fraction_full 0.985
_diffrn_reflns_point_group_measured_fraction_max 0.976
_diffrn_reflns_theta_full 25.242
_diffrn_reflns_theta_max 25.326
_diffrn_reflns_theta_min 1.707
_diffrn_source 'fine-focus sealed tube'
_exptl_absorpt_coefficient_mu 0.808
_exptl_absorpt_correction_T_max 0.9888
_exptl_absorpt_correction_T_min 0.8049
_exptl_absorpt_correction_type integration
_exptl_absorpt_process_details
;
Stoe & Cie (2002). X-SHAPE. Stoe & Cie, Darmstadt, Germany
;
_exptl_crystal_colour yellow
_exptl_crystal_density_diffrn 1.639
_exptl_crystal_description 'square plate'
_exptl_crystal_F_000 676
_exptl_crystal_recrystallization_method 'DCM and Ethanol'
_exptl_crystal_size_max 0.150
_exptl_crystal_size_mid 0.107
_exptl_crystal_size_min 0.030
_refine_diff_density_max 0.609
_refine_diff_density_min -0.334
_refine_diff_density_rms 0.070
_refine_ls_extinction_method none
_refine_ls_goodness_of_fit_ref 0.868
_refine_ls_hydrogen_treatment constr
_refine_ls_matrix_type full
_refine_ls_number_parameters 381
_refine_ls_number_reflns 4784
_refine_ls_number_restraints 39
_refine_ls_restrained_S_all 0.871
_refine_ls_R_factor_all 0.1428
_refine_ls_R_factor_gt 0.0499
_refine_ls_shift/su_max 0.000
_refine_ls_shift/su_mean 0.000
_refine_ls_structure_factor_coef Fsqd
_refine_ls_weighting_details 'w=1/[\s^2^(Fo^2^)+(0.0498P)^2^] where P=(Fo^2^+2Fc^2^)/3'
_refine_ls_weighting_scheme calc
_refine_ls_wR_factor_gt 0.0959
_refine_ls_wR_factor_ref 0.1268
_reflns_Friedel_coverage 0.000
_reflns_number_gt 1993
_reflns_number_total 4784
_reflns_threshold_expression 'I > 2\s(I)'
_cod_data_source_file c7ce00846e2.cif
_cod_data_source_block AgNO3_dinicoAnthra_Ethanol
_cod_database_code 7228814
_shelx_shelxl_version_number 2014/7
_shelx_space_group_comment
;
The symmetry employed for this shelxl refinement is uniquely defined
by the following loop, which should always be used as a source of
symmetry information in preference to the above space-group names.
They are only intended as comments.
;

loop_
_space_group_symop_operation_xyz
'x, y, z'
'-x, -y, -z'

loop_
_atom_site_label
_atom_site_type_symbol
_atom_site_fract_x
_atom_site_fract_y
_atom_site_fract_z
_atom_site_U_iso_or_equiv
_atom_site_adp_type
_atom_site_occupancy
_atom_site_site_symmetry_order
_atom_site_calc_flag
_atom_site_refinement_flags_posn
_atom_site_refinement_flags_adp
Ag1 Ag 0.23866(10) -0.01744(5) -0.01467(4) 0.1046(3) Uani 1 1 d . .
O2 O 0.6959(5) 0.2119(3) 0.3248(2) 0.0531(11) Uani 1 1 d . .
O3 O 0.7659(5) 0.7750(3) 0.6331(2) 0.0544(11) Uani 1 1 d . .
O1 O 0.7077(6) 0.1329(3) 0.4609(3) 0.0761(15) Uani 1 1 d . .
O4 O 0.7675(6) 0.8665(3) 0.5062(3) 0.0799(15) Uani 1 1 d . .
N2 N 1.1407(7) 1.0071(4) 0.8320(3) 0.0617(15) Uani 1 1 d . .
N1 N 0.3159(7) -0.0264(4) 0.1433(3) 0.0658(15) Uani 1 1 d . .
C5 C 0.5088(7) 0.0468(4) 0.3064(4) 0.0452(14) Uani 1 1 d . .
C8 C 0.7887(7) 0.3987(4) 0.4292(4) 0.0464(15) Uani 1 1 d . .
C9 C 0.8299(7) 0.4245(4) 0.5339(4) 0.0467(15) Uani 1 1 d . .
C15 C 0.6931(7) 0.5925(4) 0.5182(4) 0.0500(16) Uani 1 1 d . .
C24 C 0.9550(7) 0.9435(4) 0.6672(4) 0.0453(15) Uani 1 1 d . .
C6 C 0.6473(7) 0.1325(4) 0.3733(4) 0.0475(15) Uani 1 1 d . .
C1 C 0.4378(8) 0.0536(4) 0.2063(4) 0.0557(17) Uani 1 1 d . .
H1 H 0.4766 0.1166 0.1816 0.067 Uiso 1 1 calc R U
C25 C 1.0167(8) 1.0401(4) 0.6382(4) 0.0523(16) Uani 1 1 d . .
H25 H 0.9732 1.0521 0.5721 0.063 Uiso 1 1 calc R U
C28 C 1.0207(8) 0.9302(5) 0.7650(4) 0.0549(16) Uani 1 1 d . .
H28 H 0.9799 0.8647 0.7857 0.066 Uiso 1 1 calc R U
C14 C 0.7789(7) 0.5226(4) 0.5784(4) 0.0496(16) Uani 1 1 d . .
C16 C 0.6568(7) 0.5680(4) 0.4133(4) 0.0508(16) Uani 1 1 d . .
N3 N 0.3796(11) -0.2446(6) -0.0243(5) 0.090(2) Uani 1 1 d . U
C10 C 0.9176(8) 0.3576(5) 0.6001(4) 0.0575(17) Uani 1 1 d . .
H10 H 0.9493 0.2922 0.5729 0.069 Uiso 1 1 calc R U
C4 C 0.4483(8) -0.0451(4) 0.3414(4) 0.0533(16) Uani 1 1 d . .
H4 H 0.4925 -0.0523 0.4088 0.064 Uiso 1 1 calc R U
C23 C 0.8214(8) 0.8594(4) 0.5939(4) 0.0509(15) Uani 1 1 d . .
C21 C 0.7043(7) 0.4681(5) 0.3687(4) 0.0497(16) Uani 1 1 d . .
C26 C 1.1410(8) 1.1182(4) 0.7055(4) 0.0566(17) Uani 1 1 d . .
H26 H 1.1850 1.1839 0.6863 0.068 Uiso 1 1 calc R U
C12 C 0.9063(9) 0.4812(5) 0.7444(4) 0.0656(19) Uani 1 1 d . .
H12 H 0.9321 0.4995 0.8144 0.079 Uiso 1 1 calc R U
C13 C 0.8214(8) 0.5464(5) 0.6854(4) 0.0577(17) Uani 1 1 d . .
H13 H 0.7889 0.6097 0.7156 0.069 Uiso 1 1 calc R U
C2 C 0.2602(8) -0.1144(4) 0.1801(4) 0.0596(17) Uani 1 1 d . .
H2 H 0.1739 -0.1704 0.1369 0.071 Uiso 1 1 calc R U
C27 C 1.2010(8) 1.0985(5) 0.8028(4) 0.0632(18) Uani 1 1 d . .
H27 H 1.2871 1.1517 0.8494 0.076 Uiso 1 1 calc R U
C17 C 0.5754(8) 0.6365(5) 0.3481(4) 0.0602(18) Uani 1 1 d . .
H17 H 0.5464 0.7026 0.3760 0.072 Uiso 1 1 calc R U
C3 C 0.3231(8) -0.1264(5) 0.2772(4) 0.0577(17) Uani 1 1 d . .
H3 H 0.2811 -0.1898 0.3003 0.069 Uiso 1 1 calc R U
C7 C 0.8413(8) 0.2989(4) 0.3803(4) 0.0571(17) Uani 1 1 d . .
H7A H 0.9032 0.3225 0.3342 0.069 Uiso 1 1 calc R U
H7B H 0.9182 0.2675 0.4317 0.069 Uiso 1 1 calc R U
C19 C 0.5814(9) 0.5125(6) 0.2038(5) 0.072(2) Uani 1 1 d . .
H19 H 0.5533 0.4939 0.1337 0.087 Uiso 1 1 calc R U
C22 C 0.6295(8) 0.6877(4) 0.5680(4) 0.0582(17) Uani 1 1 d . .
H22A H 0.5575 0.7212 0.5161 0.070 Uiso 1 1 calc R U
H22B H 0.5597 0.6579 0.6078 0.070 Uiso 1 1 calc R U
C11 C 0.9563(8) 0.3857(5) 0.7010(5) 0.0633(19) Uani 1 1 d . .
H11 H 1.0172 0.3411 0.7424 0.076 Uiso 1 1 calc R U
C20 C 0.6639(8) 0.4439(5) 0.2617(4) 0.0644(19) Uani 1 1 d . .
H20 H 0.6946 0.3800 0.2312 0.077 Uiso 1 1 calc R U
C18 C 0.5374(9) 0.6107(6) 0.2467(5) 0.073(2) Uani 1 1 d . .
H18 H 0.4824 0.6579 0.2057 0.088 Uiso 1 1 calc R U
O5 O 0.4780(9) -0.1596(6) -0.0184(5) 0.131(2) Uani 1 1 d . U
O6 O 0.2386(10) -0.2499(7) -0.0796(6) 0.168(3) Uani 1 1 d . U
C30 C -0.1232(16) -0.3710(6) 0.0256(7) 0.142(4) Uani 1 1 d . U
H30A H -0.0005 -0.3598 0.0473 0.213 Uiso 1 1 calc R U
H30B H -0.1675 -0.4494 -0.0022 0.213 Uiso 1 1 calc R U
H30C H -0.1640 -0.3495 0.0825 0.213 Uiso 1 1 calc R U
O8 O -0.0967(15) -0.2052(6) -0.0544(7) 0.189(4) Uani 1 1 d . U
H8 H -0.0181 -0.2166 -0.0781 0.284 Uiso 1 1 calc R U
O7 O 0.4311(16) -0.3134(7) 0.0188(6) 0.209(5) Uani 1 1 d . U
C29 C -0.1862(13) -0.2949(9) -0.0591(7) 0.124(3) Uani 1 1 d . U
H29A H -0.2013 -0.3402 -0.1246 0.149 Uiso 1 1 calc R U
H29B H -0.2980 -0.2794 -0.0573 0.149 Uiso 1 1 calc R U

loop_
_atom_site_aniso_label
_atom_site_aniso_U_11
_atom_site_aniso_U_22
_atom_site_aniso_U_33
_atom_site_aniso_U_23
_atom_site_aniso_U_13
_atom_site_aniso_U_12
Ag1 0.1458(6) 0.0874(4) 0.0455(3) 0.0136(2) -0.0158(3) -0.0135(4)
O2 0.061(3) 0.045(2) 0.046(2) 0.0000(18) 0.0157(19) -0.0077(19)
O3 0.069(3) 0.0404(19) 0.048(2) 0.0054(17) 0.0148(19) -0.0055(19)
O1 0.091(4) 0.062(2) 0.049(2) 0.011(2) -0.009(2) -0.018(2)
O4 0.093(4) 0.072(3) 0.047(2) 0.015(2) -0.009(2) -0.026(2)
N2 0.078(4) 0.049(3) 0.047(3) 0.007(2) 0.004(3) 0.001(3)
N1 0.077(4) 0.055(3) 0.050(3) 0.002(3) 0.004(3) -0.006(3)
C5 0.051(4) 0.040(3) 0.042(3) 0.005(3) 0.014(3) 0.001(3)
C8 0.042(4) 0.040(3) 0.050(3) -0.004(3) 0.013(3) -0.007(3)
C9 0.037(4) 0.040(3) 0.057(3) 0.002(3) 0.012(3) -0.006(3)
C15 0.047(4) 0.039(3) 0.056(3) 0.000(3) 0.013(3) -0.009(3)
C24 0.053(4) 0.040(3) 0.038(3) 0.004(2) 0.010(3) 0.000(3)
C6 0.055(4) 0.036(3) 0.044(3) 0.002(3) 0.007(3) 0.001(3)
C1 0.066(4) 0.046(3) 0.045(3) 0.007(3) 0.008(3) -0.009(3)
C25 0.061(4) 0.049(3) 0.047(3) 0.016(3) 0.015(3) 0.006(3)
C28 0.067(4) 0.045(3) 0.046(3) 0.011(3) 0.008(3) 0.001(3)
C14 0.044(4) 0.049(3) 0.050(3) 0.011(3) 0.012(3) -0.011(3)
C16 0.046(4) 0.047(3) 0.049(3) 0.006(3) 0.006(3) -0.012(3)
N3 0.108(6) 0.086(4) 0.071(4) 0.007(4) 0.027(4) 0.008(4)
C10 0.056(4) 0.044(3) 0.062(4) 0.002(3) 0.009(3) -0.006(3)
C4 0.057(4) 0.054(3) 0.045(3) 0.012(3) 0.011(3) 0.002(3)
C23 0.056(4) 0.042(3) 0.054(3) 0.012(3) 0.016(3) 0.002(3)
C21 0.045(4) 0.046(3) 0.048(3) 0.001(3) 0.009(3) -0.012(3)
C26 0.062(4) 0.048(3) 0.053(3) 0.008(3) 0.011(3) -0.005(3)
C12 0.085(5) 0.058(4) 0.049(3) 0.008(3) 0.021(3) -0.005(4)
C13 0.069(5) 0.046(3) 0.056(4) 0.007(3) 0.020(3) -0.001(3)
C2 0.067(5) 0.042(3) 0.058(4) 0.001(3) 0.008(3) -0.003(3)
C27 0.071(5) 0.053(3) 0.051(3) 0.000(3) 0.003(3) -0.005(3)
C17 0.056(4) 0.051(3) 0.062(4) 0.009(3) 0.004(3) -0.001(3)
C3 0.057(4) 0.049(3) 0.059(4) 0.010(3) 0.010(3) -0.005(3)
C7 0.050(4) 0.051(3) 0.064(4) 0.001(3) 0.017(3) -0.008(3)
C19 0.074(5) 0.075(4) 0.055(4) 0.015(4) 0.007(3) -0.012(4)
C22 0.057(4) 0.052(3) 0.060(3) 0.010(3) 0.015(3) -0.008(3)
C11 0.066(5) 0.050(4) 0.065(4) 0.013(3) 0.008(3) -0.002(3)
C20 0.064(5) 0.062(4) 0.056(4) -0.002(3) 0.018(3) -0.019(3)
C18 0.069(5) 0.071(4) 0.066(4) 0.022(4) 0.005(3) -0.015(4)
O5 0.130(6) 0.127(5) 0.124(5) 0.015(4) 0.037(4) -0.016(4)
O6 0.111(6) 0.180(7) 0.168(7) -0.049(5) 0.004(5) 0.015(5)
C30 0.244(13) 0.068(5) 0.139(8) 0.031(5) 0.094(8) 0.021(6)
O8 0.275(13) 0.129(5) 0.166(7) 0.069(5) 0.063(7) -0.001(6)
O7 0.358(14) 0.155(6) 0.163(7) 0.097(6) 0.104(7) 0.089(7)
C29 0.097(7) 0.149(8) 0.106(6) -0.019(6) 0.031(5) -0.013(6)

loop_
_atom_type_symbol
_atom_type_description
_atom_type_scat_dispersion_real
_atom_type_scat_dispersion_imag
_atom_type_scat_source
C C 0.0033 0.0016 'International Tables Vol C Tables 4.2.6.8 and 6.1.1.4'
H H 0.0000 0.0000 'International Tables Vol C Tables 4.2.6.8 and 6.1.1.4'
Ag Ag -0.8971 1.1015 'International Tables Vol C Tables 4.2.6.8 and 6.1.1.4'
N N 0.0061 0.0033 'International Tables Vol C Tables 4.2.6.8 and 6.1.1.4'
O O 0.0106 0.0060 'International Tables Vol C Tables 4.2.6.8 and 6.1.1.4'

loop_
_geom_angle_atom_site_label_1
_geom_angle_atom_site_label_2
_geom_angle_atom_site_label_3
_geom_angle
_geom_angle_site_symmetry_3
N1 Ag1 N2 172.4(2) 1_444
C6 O2 C7 117.8(4) .
C23 O3 C22 118.3(4) .
C27 N2 C28 119.0(5) .
C27 N2 Ag1 120.1(4) 1_666
C28 N2 Ag1 120.9(3) 1_666
C2 N1 C1 117.9(5) .
C2 N1 Ag1 122.5(4) .
C1 N1 Ag1 119.2(4) .
C4 C5 C1 117.7(5) .
C4 C5 C6 120.2(5) .
C1 C5 C6 122.0(5) .
C21 C8 C9 120.8(5) .
C21 C8 C7 118.6(5) .
C9 C8 C7 120.5(5) .
C8 C9 C10 123.6(6) .
C8 C9 C14 118.9(5) .
C10 C9 C14 117.5(5) .
C14 C15 C16 120.1(6) .
C14 C15 C22 118.3(5) .
C16 C15 C22 121.4(6) .
C28 C24 C25 118.0(5) .
C28 C24 C23 122.4(5) .
C25 C24 C23 119.6(5) .
O1 C6 O2 123.8(5) .
O1 C6 C5 124.5(5) .
O2 C6 C5 111.7(4) .
N1 C1 C5 122.7(5) .
N1 C1 H1 118.7 .
C5 C1 H1 118.7 .
C26 C25 C24 120.0(5) .
C26 C25 H25 120.0 .
C24 C25 H25 120.0 .
N2 C28 C24 122.4(5) .
N2 C28 H28 118.8 .
C24 C28 H28 118.8 .
C15 C14 C13 121.6(6) .
C15 C14 C9 120.7(5) .
C13 C14 C9 117.7(5) .
C15 C16 C17 123.2(6) .
C15 C16 C21 119.2(5) .
C17 C16 C21 117.6(5) .
O7 N3 O6 126.8(10) .
O7 N3 O5 117.7(10) .
O6 N3 O5 115.3(9) .
C11 C10 C9 121.9(6) .
C11 C10 H10 119.1 .
C9 C10 H10 119.1 .
C3 C4 C5 119.6(5) .
C3 C4 H4 120.2 .
C5 C4 H4 120.2 .
O4 C23 O3 123.0(5) .
O4 C23 C24 123.7(5) .
O3 C23 C24 113.3(4) .
C8 C21 C20 121.4(6) .
C8 C21 C16 120.3(5) .
C20 C21 C16 118.2(6) .
C25 C26 C27 118.5(5) .
C25 C26 H26 120.7 .
C27 C26 H26 120.7 .
C13 C12 C11 119.9(6) .
C13 C12 H12 120.0 .
C11 C12 H12 120.0 .
C12 C13 C14 122.4(6) .
C12 C13 H13 118.8 .
C14 C13 H13 118.8 .
N1 C2 C3 122.7(5) .
N1 C2 H2 118.6 .
C3 C2 H2 118.6 .
N2 C27 C26 122.0(5) .
N2 C27 H27 119.0 .
C26 C27 H27 119.0 .
C18 C17 C16 122.7(7) .
C18 C17 H17 118.6 .
C16 C17 H17 118.6 .
C2 C3 C4 119.4(5) .
C2 C3 H3 120.3 .
C4 C3 H3 120.3 .
O2 C7 C8 112.0(5) .
O2 C7 H7A 109.2 .
C8 C7 H7A 109.2 .
O2 C7 H7B 109.2 .
C8 C7 H7B 109.2 .
H7A C7 H7B 107.9 .
C20 C19 C18 121.4(6) .
C20 C19 H19 119.3 .
C18 C19 H19 119.3 .
O3 C22 C15 113.1(5) .
O3 C22 H22A 109.0 .
C15 C22 H22A 109.0 .
O3 C22 H22B 109.0 .
C15 C22 H22B 109.0 .
H22A C22 H22B 107.8 .
C10 C11 C12 120.6(6) .
C10 C11 H11 119.7 .
C12 C11 H11 119.7 .
C19 C20 C21 120.7(7) .
C19 C20 H20 119.7 .
C21 C20 H20 119.7 .
C17 C18 C19 119.3(7) .
C17 C18 H18 120.4 .
C19 C18 H18 120.4 .
C29 C30 H30A 109.5 .
C29 C30 H30B 109.5 .
H30A C30 H30B 109.5 .
C29 C30 H30C 109.5 .
H30A C30 H30C 109.5 .
H30B C30 H30C 109.5 .
C29 O8 H8 109.5 .
O8 C29 C30 118.3(9) .
O8 C29 H29A 107.7 .
C30 C29 H29A 107.7 .
O8 C29 H29B 107.7 .
C30 C29 H29B 107.7 .
H29A C29 H29B 107.1 .

loop_
_geom_bond_atom_site_label_1
_geom_bond_atom_site_label_2
_geom_bond_distance
_geom_bond_site_symmetry_2
Ag1 N1 2.161(5) .
Ag1 N2 2.165(4) 1_444
O2 C6 1.338(6) .
O2 C7 1.467(6) .
O3 C23 1.321(6) .
O3 C22 1.463(6) .
O1 C6 1.198(6) .
O4 C23 1.212(6) .
N2 C27 1.324(7) .
N2 C28 1.338(6) .
N2 Ag1 2.165(4) 1_666
N1 C2 1.336(7) .
N1 C1 1.344(6) .
C5 C4 1.374(7) .
C5 C1 1.390(7) .
C5 C6 1.470(7) .
C8 C21 1.396(8) .
C8 C9 1.403(7) .
C8 C7 1.496(8) .
C9 C10 1.430(8) .
C9 C14 1.446(8) .
C15 C14 1.402(8) .
C15 C16 1.408(8) .
C15 C22 1.507(9) .
C24 C28 1.376(7) .
C24 C25 1.380(7) .
C24 C23 1.473(7) .
C1 H1 0.9400 .
C25 C26 1.365(7) .
C25 H25 0.9400 .
C28 H28 0.9400 .
C14 C13 1.432(8) .
C16 C17 1.416(8) .
C16 C21 1.449(9) .
N3 O7 1.157(9) .
N3 O6 1.208(9) .
N3 O5 1.217(8) .
C10 C11 1.355(8) .
C10 H10 0.9400 .
C4 C3 1.373(7) .
C4 H4 0.9400 .
C21 C20 1.433(8) .
C26 C27 1.388(8) .
C26 H26 0.9400 .
C12 C13 1.347(8) .
C12 C11 1.410(9) .
C12 H12 0.9400 .
C13 H13 0.9400 .
C2 C3 1.359(7) .
C2 H2 0.9400 .
C27 H27 0.9400 .
C17 C18 1.361(8) .
C17 H17 0.9400 .
C3 H3 0.9400 .
C7 H7A 0.9800 .
C7 H7B 0.9800 .
C19 C20 1.361(9) .
C19 C18 1.408(10) .
C19 H19 0.9400 .
C22 H22A 0.9800 .
C22 H22B 0.9800 .
C11 H11 0.9400 .
C20 H20 0.9400 .
C18 H18 0.9400 .
C30 C29 1.621(13) .
C30 H30A 0.9700 .
C30 H30B 0.9700 .
C30 H30C 0.9700 .
O8 C29 1.227(9) .
O8 H8 0.8300 .
C29 H29A 0.9800 .
C29 H29B 0.9800 .

loop_
_geom_hbond_atom_site_label_D
_geom_hbond_atom_site_label_H
_geom_hbond_atom_site_label_A
_geom_hbond_distance_DH
_geom_hbond_distance_HA
_geom_hbond_distance_DA
_geom_hbond_angle_DHA
O8 H8 O6 0.83 2.23 3.017(15) 157.8

loop_
_geom_torsion_atom_site_label_1
_geom_torsion_atom_site_label_2
_geom_torsion_atom_site_label_3
_geom_torsion_atom_site_label_4
_geom_torsion
_geom_torsion_site_symmetry_1
C21 C8 C9 C10 -179.4(5) .
C7 C8 C9 C10 -2.1(8) .
C21 C8 C9 C14 1.8(7) .
C7 C8 C9 C14 179.1(5) .
C7 O2 C6 O1 5.6(9) .
C7 O2 C6 C5 -175.8(5) .
C4 C5 C6 O1 -5.1(10) .
C1 C5 C6 O1 176.7(6) .
C4 C5 C6 O2 176.2(5) .
C1 C5 C6 O2 -1.9(8) .
C2 N1 C1 C5 1.1(10) .
Ag1 N1 C1 C5 -172.0(5) .
C4 C5 C1 N1 -1.0(10) .
C6 C5 C1 N1 177.2(6) .
C28 C24 C25 C26 0.9(9) .
C23 C24 C25 C26 -179.7(6) .
C27 N2 C28 C24 -1.3(10) .
Ag1 N2 C28 C24 179.6(5) 1_666
C25 C24 C28 N2 0.1(10) .
C23 C24 C28 N2 -179.2(6) .
C16 C15 C14 C13 178.5(5) .
C22 C15 C14 C13 -6.3(8) .
C16 C15 C14 C9 -0.5(8) .
C22 C15 C14 C9 174.7(4) .
C8 C9 C14 C15 -1.4(8) .
C10 C9 C14 C15 179.7(5) .
C8 C9 C14 C13 179.5(5) .
C10 C9 C14 C13 0.6(7) .
C14 C15 C16 C17 -178.0(5) .
C22 C15 C16 C17 7.0(8) .
C14 C15 C16 C21 2.0(8) .
C22 C15 C16 C21 -173.0(5) .
C8 C9 C10 C11 179.4(6) .
C14 C9 C10 C11 -1.7(8) .
C1 C5 C4 C3 0.6(9) .
C6 C5 C4 C3 -177.7(6) .
C22 O3 C23 O4 -1.8(9) .
C22 O3 C23 C24 178.3(5) .
C28 C24 C23 O4 -176.2(7) .
C25 C24 C23 O4 4.5(10) .
C28 C24 C23 O3 3.8(9) .
C25 C24 C23 O3 -175.6(5) .
C9 C8 C21 C20 179.0(5) .
C7 C8 C21 C20 1.6(8) .
C9 C8 C21 C16 -0.3(8) .
C7 C8 C21 C16 -177.7(5) .
C15 C16 C21 C8 -1.6(8) .
C17 C16 C21 C8 178.4(5) .
C15 C16 C21 C20 179.1(5) .
C17 C16 C21 C20 -1.0(8) .
C24 C25 C26 C27 -0.8(10) .
C11 C12 C13 C14 -0.1(9) .
C15 C14 C13 C12 -178.8(6) .
C9 C14 C13 C12 0.2(8) .
C1 N1 C2 C3 -0.8(10) .
Ag1 N1 C2 C3 172.1(5) .
C28 N2 C27 C26 1.5(10) .
Ag1 N2 C27 C26 -179.4(5) 1_666
C25 C26 C27 N2 -0.4(10) .
C15 C16 C17 C18 -178.4(6) .
C21 C16 C17 C18 1.6(9) .
N1 C2 C3 C4 0.4(10) .
C5 C4 C3 C2 -0.3(10) .
C6 O2 C7 C8 -91.4(6) .
C21 C8 C7 O2 -70.3(6) .
C9 C8 C7 O2 112.3(6) .
C23 O3 C22 C15 90.7(6) .
C14 C15 C22 O3 67.6(6) .
C16 C15 C22 O3 -117.3(5) .
C9 C10 C11 C12 2.0(9) .
C13 C12 C11 C10 -1.0(9) .
C18 C19 C20 C21 1.8(9) .
C8 C21 C20 C19 180.0(6) .
C16 C21 C20 C19 -0.7(8) .
C16 C17 C18 C19 -0.6(10) .
C20 C19 C18 C17 -1.2(10) .
